data_7032490
loop_
_publ_author_name
'Pop, Alexandra'
'Wang, Lingfang'
'Dorcet, Vincent'
'Roisnel, Thierry'
'Carpentier, Jean-Fran\,cois'
'Silvestru, Anca'
'Sarazin, Yann'

_publ_section_title
;
 On the coordination chemistry of organochalcogenolates R(NMe2)^E(-) and
 R(NMe2)^E^O(-) (E = S, Se) onto lead(ii) and lighter divalent tetrel
 elements.
;
_journal_issue 43
_journal_name_full 'Dalton transactions (Cambridge, England : 2003)'
_journal_page_first 16459
_journal_page_last 16474
_journal_paper_doi 10.1039/c4dt02252a
_journal_volume 43
_journal_year 2014
_chemical_compound_source 'synthesis as described'
_chemical_formula_moiety 'C24 H46 N2 Se2 Si4 Sn2'
_chemical_formula_sum 'C24 H46 N2 Se2 Si4 Sn'
_chemical_formula_weight 751.6
_chemical_name_systematic
;
 ?
;
_space_group_IT_number 15
_symmetry_cell_setting monoclinic
_symmetry_Int_Tables_number 15
_symmetry_space_group_name_Hall '-C 2yc'
_symmetry_space_group_name_H-M 'C 1 2/c 1'
_atom_sites_solution_hydrogens geom
_atom_sites_solution_primary direct
_atom_sites_solution_secondary difmap
_cell_angle_alpha 90
_cell_angle_beta 98.565(2)
_cell_angle_gamma 90
_cell_formula_units_Z 4
_cell_length_a 8.7208(4)
_cell_length_b 17.4865(9)
_cell_length_c 21.7958(9)
_cell_measurement_reflns_used 2299
_cell_measurement_temperature 150(2)
_cell_measurement_theta_max 26.9
_cell_measurement_theta_min 2.33
_cell_measurement_wavelength 0.71073
_cell_volume 3286.7(3)
_computing_cell_refinement 'Bruker APEX2 (Bruker, 2006)'
_computing_data_collection 'Bruker APEX2 (Bruker, 2006)'
_computing_data_reduction 'Bruker APEX2 (Bruker, 2006)'
_computing_molecular_graphics 'Ortep-3 for Windows (Farrugia, 1997)'
_computing_publication_material
;
           WinGX publication routines (Farrugia, 2012),
           CRYSCAL (T. Roisnel, local program)
;
_computing_structure_refinement 'SHELXL-97 (Sheldrick, 1997)'
_computing_structure_solution 'SIR97 (Altomare et al., 1999)'
_diffrn_ambient_temperature 150(2)
_diffrn_detector 'CCD plate'
_diffrn_measured_fraction_theta_full 0.995
_diffrn_measured_fraction_theta_max 0.995
_diffrn_measurement_device_type 'APEXII, Bruker-AXS'
_diffrn_measurement_method 'CCD rotation images, thin slices'
_diffrn_radiation_monochromator graphite
_diffrn_radiation_probe x-ray
_diffrn_radiation_type MoK\a
_diffrn_radiation_wavelength 0.71073
_diffrn_reflns_av_R_equivalents 0.0434
_diffrn_reflns_av_unetI/netI 0.0517
_diffrn_reflns_limit_h_max 11
_diffrn_reflns_limit_h_min -9
_diffrn_reflns_limit_k_max 22
_diffrn_reflns_limit_k_min -22
_diffrn_reflns_limit_l_max 23
_diffrn_reflns_limit_l_min -28
_diffrn_reflns_number 11413
_diffrn_reflns_theta_full 27.49
_diffrn_reflns_theta_max 27.49
_diffrn_reflns_theta_min 2.91
_exptl_absorpt_coefficient_mu 3.154
_exptl_absorpt_correction_T_max 0.910
_exptl_absorpt_correction_T_min 0.619
_exptl_absorpt_correction_type multi-scan
_exptl_absorpt_process_details
;
  [Sheldrick, G.M. (2002). SADABS Bruker AXS Inc., Madison, Wisconsin, USA]
;
_exptl_crystal_colour colourless
_exptl_crystal_density_diffrn 1.519
_exptl_crystal_density_method 'not measured'
_exptl_crystal_description prism
_exptl_crystal_F_000 1512
_exptl_crystal_size_max 0.48
_exptl_crystal_size_mid 0.23
_exptl_crystal_size_min 0.03
_refine_diff_density_max 0.443
_refine_diff_density_min -0.504
_refine_diff_density_rms 0.094
_refine_ls_extinction_method none
_refine_ls_goodness_of_fit_ref 1.057
_refine_ls_hydrogen_treatment constr
_refine_ls_matrix_type full
_refine_ls_number_parameters 156
_refine_ls_number_reflns 3763
_refine_ls_number_restraints 0
_refine_ls_restrained_S_all 1.057
_refine_ls_R_factor_all 0.0464
_refine_ls_R_factor_gt 0.0331
_refine_ls_shift/su_max 0.018
_refine_ls_shift/su_mean 0
_refine_ls_structure_factor_coef Fsqd
_refine_ls_weighting_details 'calc w=1/[\s^2^(Fo^2^)+(0.0246P)^2^+0.2974P] where P=(Fo^2^+2Fc^2^)/3'
_refine_ls_weighting_scheme calc
_refine_ls_wR_factor_gt 0.0668
_refine_ls_wR_factor_ref 0.0708
_reflns_number_gt 3049
_reflns_number_total 3763
_reflns_threshold_expression >2sigma(I)
_cod_data_source_file c4dt02252a2.cif
_cod_data_source_block 7
_cod_depositor_comments 'Adding full bibliography for 7032488--7032503.cif.'
_cod_original_sg_symbol_H-M 'C 2/c'
_cod_database_code 7032490

loop_
_symmetry_equiv_pos_as_xyz
'x, y, z'
'-x, y, -z+1/2'
'x+1/2, y+1/2, z'
'-x+1/2, y+1/2, -z+1/2'
'-x, -y, -z'
'x, -y, z-1/2'
'-x+1/2, -y+1/2, -z'
'x+1/2, -y+1/2, z-1/2'

loop_
_atom_site_label
_atom_site_type_symbol
_atom_site_fract_x
_atom_site_fract_y
_atom_site_fract_z
_atom_site_U_iso_or_equiv
_atom_site_adp_type
_atom_site_occupancy
_atom_site_symmetry_multiplicity
_atom_site_calc_flag
_atom_site_refinement_flags
Sn1 Sn 0 0.195531(14) 0.75 0.02058(9) Uani 1 2 d S
Se2 Se 0.23785(4) 0.109084(19) 0.757349(17) 0.03967(12) Uani 1 1 d .
N1 N 0.0041(3) 0.25926(12) 0.82928(11) 0.0206(5) Uani 1 1 d .
Si3 Si 0.14620(10) 0.33040(5) 0.84583(4) 0.02390(19) Uani 1 1 d .
Si4 Si -0.12098(10) 0.23653(4) 0.88287(4) 0.0237(2) Uani 1 1 d .
C1 C 0.2293(4) 0.06458(16) 0.83743(15) 0.0277(7) Uani 1 1 d .
C2 C 0.3278(4) 0.09103(17) 0.88857(16) 0.0364(8) Uani 1 1 d .
H2 H 0.3943 0.1331 0.8843 0.044 Uiso 1 1 calc R
C3 C 0.3305(5) 0.05665(19) 0.94607(17) 0.0461(10) Uani 1 1 d .
H3 H 0.3991 0.0748 0.981 0.055 Uiso 1 1 calc R
C4 C 0.2335(5) -0.00360(19) 0.95205(17) 0.0441(9) Uani 1 1 d .
H4 H 0.2328 -0.0265 0.9915 0.053 Uiso 1 1 calc R
C5 C 0.1378(5) -0.03088(18) 0.90156(18) 0.0421(9) Uani 1 1 d .
H5 H 0.0726 -0.0734 0.9061 0.051 Uiso 1 1 calc R
C6 C 0.1343(4) 0.00249(16) 0.84387(16) 0.0337(8) Uani 1 1 d .
H6 H 0.0674 -0.017 0.809 0.04 Uiso 1 1 calc R
C11 C -0.3295(4) 0.25121(18) 0.85275(15) 0.0323(8) Uani 1 1 d .
H11A H -0.347 0.3047 0.8403 0.048 Uiso 1 1 calc R
H11B H -0.3919 0.2387 0.8853 0.048 Uiso 1 1 calc R
H11C H -0.3598 0.218 0.8168 0.048 Uiso 1 1 calc R
C12 C -0.0833(4) 0.29813(17) 0.95383(14) 0.0319(8) Uani 1 1 d .
H12A H 0.018 0.2852 0.9774 0.048 Uiso 1 1 calc R
H12B H -0.1643 0.2894 0.9798 0.048 Uiso 1 1 calc R
H12C H -0.084 0.352 0.9415 0.048 Uiso 1 1 calc R
C13 C -0.0967(4) 0.13640(17) 0.91080(16) 0.0402(9) Uani 1 1 d .
H13A H -0.1206 0.1013 0.8756 0.06 Uiso 1 1 calc R
H13B H -0.1673 0.1266 0.941 0.06 Uiso 1 1 calc R
H13C H 0.0105 0.1284 0.9306 0.06 Uiso 1 1 calc R
C14 C 0.2786(4) 0.30917(18) 0.91950(14) 0.0321(7) Uani 1 1 d .
H14A H 0.2578 0.345 0.9518 0.048 Uiso 1 1 calc R
H14B H 0.3866 0.3146 0.9126 0.048 Uiso 1 1 calc R
H14C H 0.2609 0.2567 0.9327 0.048 Uiso 1 1 calc R
C15 C 0.0581(4) 0.42786(16) 0.84954(16) 0.0393(9) Uani 1 1 d .
H15A H 0.0143 0.4444 0.8076 0.059 Uiso 1 1 calc R
H15B H 0.1382 0.4642 0.8673 0.059 Uiso 1 1 calc R
H15C H -0.0242 0.4259 0.8756 0.059 Uiso 1 1 calc R
C16 C 0.2730(4) 0.33665(18) 0.78418(15) 0.0318(8) Uani 1 1 d .
H16A H 0.3277 0.2881 0.7818 0.048 Uiso 1 1 calc R
H16B H 0.3486 0.3779 0.7942 0.048 Uiso 1 1 calc R
H16C H 0.2092 0.3473 0.7442 0.048 Uiso 1 1 calc R

loop_
_atom_site_aniso_label
_atom_site_aniso_U_11
_atom_site_aniso_U_22
_atom_site_aniso_U_33
_atom_site_aniso_U_23
_atom_site_aniso_U_13
_atom_site_aniso_U_12
Sn1 0.02023(16) 0.01850(14) 0.02403(17) 0 0.00667(12) 0
Se2 0.0425(2) 0.0381(2) 0.0428(2) 0.01429(16) 0.02071(19) 0.02141(16)
N1 0.0183(13) 0.0213(12) 0.0223(13) -0.0008(10) 0.0035(11) -0.0009(10)
Si3 0.0193(4) 0.0255(4) 0.0269(5) -0.0012(4) 0.0036(4) -0.0028(3)
Si4 0.0226(5) 0.0248(4) 0.0254(5) 0.0012(4) 0.0088(4) -0.0005(3)
C1 0.0306(18) 0.0185(14) 0.0349(18) 0.0032(13) 0.0075(15) 0.0058(13)
C2 0.037(2) 0.0215(15) 0.050(2) -0.0031(16) 0.0037(18) 0.0004(14)
C3 0.055(3) 0.042(2) 0.037(2) -0.0080(18) -0.0073(19) 0.0137(18)
C4 0.063(3) 0.0338(19) 0.036(2) 0.0098(17) 0.011(2) 0.0109(19)
C5 0.050(2) 0.0261(17) 0.052(2) 0.0096(17) 0.016(2) -0.0005(16)
C6 0.036(2) 0.0239(15) 0.040(2) -0.0020(15) -0.0009(16) -0.0007(14)
C11 0.0217(17) 0.0452(19) 0.0323(18) -0.0032(16) 0.0116(15) -0.0007(15)
C12 0.0340(19) 0.0372(18) 0.0261(17) -0.0018(15) 0.0093(15) -0.0004(15)
C13 0.051(2) 0.0320(17) 0.043(2) 0.0086(16) 0.025(2) 0.0068(16)
C14 0.0234(17) 0.0434(19) 0.0280(18) -0.0035(15) -0.0012(14) -0.0029(15)
C15 0.049(2) 0.0223(15) 0.047(2) -0.0032(15) 0.0084(19) -0.0044(16)
C16 0.0257(18) 0.0414(18) 0.0289(18) -0.0013(15) 0.0059(15) -0.0113(14)

loop_
_atom_type_symbol
_atom_type_description
_atom_type_scat_dispersion_real
_atom_type_scat_dispersion_imag
_atom_type_scat_source
C C 0.0033 0.0016 'International Tables Vol C Tables 4.2.6.8 and 6.1.1.4'
H H 0 0 'International Tables Vol C Tables 4.2.6.8 and 6.1.1.4'
N N 0.0061 0.0033 'International Tables Vol C Tables 4.2.6.8 and 6.1.1.4'
Si Si 0.0817 0.0704 'International Tables Vol C Tables 4.2.6.8 and 6.1.1.4'
Se Se -0.0929 2.2259 'International Tables Vol C Tables 4.2.6.8 and 6.1.1.4'
Sn Sn -0.6537 1.4246 'International Tables Vol C Tables 4.2.6.8 and 6.1.1.4'

loop_
_geom_angle_atom_site_label_1
_geom_angle_atom_site_label_2
_geom_angle_atom_site_label_3
_geom_angle
_geom_angle_site_symmetry_1
_geom_angle_site_symmetry_3
N1 Sn1 N1 114.21(12) . 2_556
N1 Sn1 Se2 110.90(7) . .
N1 Sn1 Se2 106.65(6) 2_556 .
N1 Sn1 Se2 106.65(6) . 2_556
N1 Sn1 Se2 110.90(7) 2_556 2_556
Se2 Sn1 Se2 107.36(2) . 2_556
C1 Se2 Sn1 98.96(9) . .
Si3 N1 Si4 120.84(13) . .
Si3 N1 Sn1 118.77(11) . .
Si4 N1 Sn1 120.13(12) . .
N1 Si3 C16 111.68(13) . .
N1 Si3 C14 111.27(13) . .
C16 Si3 C14 105.87(14) . .
N1 Si3 C15 111.81(14) . .
C16 Si3 C15 105.55(15) . .
C14 Si3 C15 110.35(15) . .
N1 Si4 C13 112.31(13) . .
N1 Si4 C11 113.94(13) . .
C13 Si4 C11 107.71(16) . .
N1 Si4 C12 111.63(13) . .
C13 Si4 C12 105.92(15) . .
C11 Si4 C12 104.73(15) . .
C2 C1 C6 119.3(3) . .
C2 C1 Se2 119.6(2) . .
C6 C1 Se2 120.9(3) . .
C1 C2 C3 120.6(3) . .
C1 C2 H2 119.7 . .
C3 C2 H2 119.7 . .
C4 C3 C2 119.5(4) . .
C4 C3 H3 120.3 . .
C2 C3 H3 120.3 . .
C5 C4 C3 120.3(3) . .
C5 C4 H4 119.9 . .
C3 C4 H4 119.9 . .
C4 C5 C6 120.9(3) . .
C4 C5 H5 119.5 . .
C6 C5 H5 119.5 . .
C5 C6 C1 119.3(3) . .
C5 C6 H6 120.3 . .
C1 C6 H6 120.3 . .
Si4 C11 H11A 109.5 . .
Si4 C11 H11B 109.5 . .
H11A C11 H11B 109.5 . .
Si4 C11 H11C 109.5 . .
H11A C11 H11C 109.5 . .
H11B C11 H11C 109.5 . .
Si4 C12 H12A 109.5 . .
Si4 C12 H12B 109.5 . .
H12A C12 H12B 109.5 . .
Si4 C12 H12C 109.5 . .
H12A C12 H12C 109.5 . .
H12B C12 H12C 109.5 . .
Si4 C13 H13A 109.5 . .
Si4 C13 H13B 109.5 . .
H13A C13 H13B 109.5 . .
Si4 C13 H13C 109.5 . .
H13A C13 H13C 109.5 . .
H13B C13 H13C 109.5 . .
Si3 C14 H14A 109.5 . .
Si3 C14 H14B 109.5 . .
H14A C14 H14B 109.5 . .
Si3 C14 H14C 109.5 . .
H14A C14 H14C 109.5 . .
H14B C14 H14C 109.5 . .
Si3 C15 H15A 109.5 . .
Si3 C15 H15B 109.5 . .
H15A C15 H15B 109.5 . .
Si3 C15 H15C 109.5 . .
H15A C15 H15C 109.5 . .
H15B C15 H15C 109.5 . .
Si3 C16 H16A 109.5 . .
Si3 C16 H16B 109.5 . .
H16A C16 H16B 109.5 . .
Si3 C16 H16C 109.5 . .
H16A C16 H16C 109.5 . .
H16B C16 H16C 109.5 . .

loop_
_geom_bond_atom_site_label_1
_geom_bond_atom_site_label_2
_geom_bond_distance
_geom_bond_site_symmetry_2
Sn1 N1 2.052(2) .
Sn1 N1 2.052(2) 2_556
Sn1 Se2 2.5523(4) .
Sn1 Se2 2.5523(4) 2_556
Se2 C1 1.923(3) .
N1 Si3 1.755(2) .
N1 Si4 1.758(2) .
Si3 C16 1.866(3) .
Si3 C14 1.870(3) .
Si3 C15 1.876(3) .
Si4 C13 1.856(3) .
Si4 C11 1.857(3) .
Si4 C12 1.873(3) .
C1 C2 1.382(5) .
C1 C6 1.386(4) .
C2 C3 1.387(5) .
C2 H2 0.95 .
C3 C4 1.370(5) .
C3 H3 0.95 .
C4 C5 1.364(5) .
C4 H4 0.95 .
C5 C6 1.382(4) .
C5 H5 0.95 .
C6 H6 0.95 .
C11 H11A 0.98 .
C11 H11B 0.98 .
C11 H11C 0.98 .
C12 H12A 0.98 .
C12 H12B 0.98 .
C12 H12C 0.98 .
C13 H13A 0.98 .
C13 H13B 0.98 .
C13 H13C 0.98 .
C14 H14A 0.98 .
C14 H14B 0.98 .
C14 H14C 0.98 .
C15 H15A 0.98 .
C15 H15B 0.98 .
C15 H15C 0.98 .
C16 H16A 0.98 .
C16 H16B 0.98 .
C16 H16C 0.98 .

loop_
_geom_torsion_atom_site_label_1
_geom_torsion_atom_site_label_2
_geom_torsion_atom_site_label_3
_geom_torsion_atom_site_label_4
_geom_torsion
_geom_torsion_site_symmetry_1
N1 Sn1 Se2 C1 49.27(12) .
N1 Sn1 Se2 C1 174.19(12) 2_556
Se2 Sn1 Se2 C1 -66.88(10) 2_556
N1 Sn1 N1 Si3 -52.56(10) 2_556
Se2 Sn1 N1 Si3 67.97(13) .
Se2 Sn1 N1 Si3 -175.43(11) 2_556
N1 Sn1 N1 Si4 133.36(16) 2_556
Se2 Sn1 N1 Si4 -106.11(13) .
Se2 Sn1 N1 Si4 10.49(15) 2_556
Si4 N1 Si3 C16 175.04(16) .
Sn1 N1 Si3 C16 1.00(19) .
Si4 N1 Si3 C14 56.97(19) .
Sn1 N1 Si3 C14 -117.07(15) .
Si4 N1 Si3 C15 -66.94(19) .
Sn1 N1 Si3 C15 119.03(16) .
Si3 N1 Si4 C13 -117.30(19) .
Sn1 N1 Si4 C13 56.7(2) .
Si3 N1 Si4 C11 119.88(17) .
Sn1 N1 Si4 C11 -66.16(18) .
Si3 N1 Si4 C12 1.5(2) .
Sn1 N1 Si4 C12 175.45(14) .
Sn1 Se2 C1 C2 -101.9(2) .
Sn1 Se2 C1 C6 83.1(2) .
C6 C1 C2 C3 -0.9(5) .
Se2 C1 C2 C3 -176.0(2) .
C1 C2 C3 C4 -0.6(5) .
C2 C3 C4 C5 1.7(5) .
C3 C4 C5 C6 -1.4(5) .
C4 C5 C6 C1 -0.1(5) .
C2 C1 C6 C5 1.2(5) .
Se2 C1 C6 C5 176.2(2) .
